data_1557884
loop_
_publ_author_name
'Zhou, Jia'
'Gao, Ying'
'Chang, Jin-Ling'
'Yu, Heng-Yi'
'Chen, Juan'
'Zhou, Ming'
'Meng, Xiang-Gao'
'Ruan, Han-Li'

_publ_section_title
;
 Resorcylic Acid Lactones from an Ilyonectria sp.
;
_journal_name_full 'Journal of Natural Products'
_journal_paper_doi 10.1021/acs.jnatprod.9b01167
_journal_year 2020
_chemical_absolute_configuration ad
_chemical_formula_moiety 'C18 H17 Cl O7, C H4 O'
_chemical_formula_sum 'C19 H21 Cl O8'
_chemical_formula_weight 412.81
_space_group_crystal_system monoclinic
_space_group_IT_number 4
_space_group_name_Hall 'P 2yb'
_space_group_name_H-M_alt 'P 1 21 1'
_atom_sites_solution_hydrogens geom
_atom_sites_solution_primary dual
_audit_creation_date 2019-07-23
_audit_creation_method
;
Olex2 1.2
(compiled 2018.05.29 svn.r3508 for OlexSys, GUI svn.r5506)
;
_cell_angle_alpha 90
_cell_angle_beta 95.8990(7)
_cell_angle_gamma 90
_cell_formula_units_Z 2
_cell_length_a 9.53453(7)
_cell_length_b 5.13144(4)
_cell_length_c 18.92992(13)
_cell_measurement_reflns_used 15251
_cell_measurement_temperature 100.01(10)
_cell_measurement_theta_max 73.7350
_cell_measurement_theta_min 4.6550
_cell_volume 921.258(12)
_computing_cell_refinement 'CrysAlisPro 1.171.39.28b (Rigaku OD, 2015)'
_computing_data_collection 'CrysAlisPro 1.171.39.28b (Rigaku OD, 2015)'
_computing_data_reduction 'CrysAlisPro 1.171.39.28b (Rigaku OD, 2015)'
_computing_molecular_graphics 'Olex2 (Dolomanov et al., 2009)'
_computing_publication_material 'Olex2 (Dolomanov et al., 2009)'
_computing_structure_refinement 'XL (Sheldrick, 2008)'
_computing_structure_solution 'XM (Sheldrick, 2008)'
_diffrn_ambient_environment N~2~
_diffrn_ambient_temperature 100.01(10)
_diffrn_detector 'CCD plate'
_diffrn_measured_fraction_theta_full 1.000
_diffrn_measured_fraction_theta_max 0.992
_diffrn_measurement_details
;
List of Runs (angles in degrees, time in seconds):

  # Type    Start    End  Width  t~exp~   \w     \q     \k     \f   Frames
--------------------------------------------------------------------------
  1  \w    -13.00  17.00   0.50    0.50    --    0.00 -38.00-150.00   60
  2  \w    -12.00  13.00   0.50    0.50    --    0.00  57.00 150.00   50
  3  \w     -2.00  31.00   0.50    0.50    --    0.00 -82.00 -60.00   66
  4  \w    -82.00 -24.00   0.50    0.50    --    0.00 -38.00-150.00  116
  5  \w    -28.00  -3.00   0.50    0.50    --    0.00 -82.00 -60.00   50
  6  \w    -89.00 -32.00   0.50    0.50    --    0.00 -57.00 -60.00  114
  7  \w    -22.00  16.00   0.50    0.50    --    0.00 -19.00   0.00   76
  8  \w    -66.00 -33.00   0.50    0.50    --    0.00 -19.00   0.00   66
  9  \w     -3.00  22.00   0.50    0.50    --    0.00 -57.00 -60.00   50
 10  \w    -17.00  88.00   0.50    0.50    --    0.00  38.00  60.00  210
 11  \w     21.00  81.00   0.50    0.50    --    0.00  57.00 150.00  120
 12  \w    127.00 181.00   0.50    0.50    --   94.60  67.00 -51.18  108
 13  \w     73.00 105.00   0.50    0.50    --   94.60  52.00  71.38   64
 14  \w     72.00 102.00   0.50    0.50    --   94.60  57.00 -68.37   60
 15  \w     69.00  95.00   0.50    0.50    --   94.60  67.00 -51.18   52
 16  \w    154.00 180.00   0.50    0.50    --   94.60  63.00  73.36   52
 17  \w    140.00 179.00   0.50    0.50    --   94.60  52.00 -26.42   78
 18  \w     71.00  96.00   0.50    0.50    --   94.60  59.00  23.11   50
 19  \w    159.00 184.00   0.50    0.50    --   94.60  66.00 -24.05   50
 20  \w     71.00 102.00   0.50    0.50    --   94.60  63.00  73.36   62
 21  \w     69.00  94.00   0.50    0.50    --   94.60  66.00 -24.05   50
 22  \w     68.00 109.00   0.50    0.50    --   94.60  69.00 152.54   82
 23  \w     66.00  91.00   0.50    0.50    --   94.60  74.00 -97.89   50
 24  \w    122.00 184.00   0.50    0.50    --   94.60  74.00 -97.89  124
 25  \w      5.00 118.00   0.50    0.50    --   94.60 -61.00-120.00  226
 26  \w      5.00 116.00   0.50    0.50    --   94.60 -82.00  60.00  222
 27  \w     72.00 153.00   0.50    0.50    --   94.60  56.00  76.56  162
 28  \w      6.00 116.00   0.50    0.50    --   94.60 -82.00-120.00  220
 29  \w     71.00 104.00   0.50    0.50    --   94.60  61.00-120.00   66
 30  \w     92.00 126.00   0.50    0.50    --   94.60 -82.00  90.00   68
 31  \w    115.00 141.00   0.50    0.50    --   94.60  65.00 145.25   52
 32  \w     77.00 129.00   0.50    0.50    --   94.60  52.00 -26.42  104
 33  \w    138.00 164.00   0.50    0.50    --   94.60  54.00-132.35   52
 34  \w     93.00 119.00   0.50    0.50    --   94.60 -82.00 120.00   52
 35  \w     26.00  74.00   0.50    0.50    --   94.60 -82.00 120.00   96
 36  \w     76.00 108.00   0.50    0.50    --   94.60  54.00-132.35   64
 37  \w     76.00 102.00   0.50    0.50    --   94.60  45.00 -90.00   52
 38  \w     75.00 108.00   0.50    0.50    --   94.60  48.00  10.77   66
 39  \w     70.00 103.00   0.50    0.50    --   94.60  65.00 145.25   66
 40  \w     51.00 125.00   0.50    0.50    --   94.60 -82.00 -30.00  148
 41  \w     71.00 100.00   0.50    0.50    --   94.60  61.00 -60.00   58
 42  \w     71.00 123.00   0.50    0.50    --   94.60  61.00  30.00  104
 43  \w     72.00  98.00   0.50    0.50    --   94.60  61.00 120.00   52
 44  \w     81.00 132.00   0.50    0.50    --   94.60  30.00 -60.00  102
 45  \w    154.00 180.00   0.50    0.50    --   94.60  70.00 123.79   52
 46  \w     71.00  96.00   0.50    0.50    --   94.60  61.00-150.00   50
 47  \w     77.00 134.00   0.50    0.50    --   94.60  45.00-150.00  114
 48  \w    149.00 175.00   0.50    0.50    --   94.60  45.00-150.00   52
 49  \w     71.00 168.00   0.50    0.50    --   94.60  61.00  90.00  194
 50  \w     68.00  94.00   0.50    0.50    --   94.60  70.00 123.79   52
 51  \w     73.00 183.00   0.50    0.50    --   94.60  54.00 122.27  220
 52  \w     63.00 100.00   0.50    0.50    --   94.60 -61.00 -30.00   74
 53  \w     72.00  98.00   0.50    0.50    --   94.60  58.00  50.03   52
 54  \w    121.00 146.00   0.50    0.50    --   94.60  57.00-176.60   50
 55  \w     72.00  98.00   0.50    0.50    --   94.60  57.00-176.60   52
;
_diffrn_measurement_device 'four-circle diffractometer'
_diffrn_measurement_device_type 'XtaLAB AFC12 (RINC): Kappa single'
_diffrn_measurement_method '\w scans'
_diffrn_orient_matrix_type 'CrysAlisPro convention (1999,Acta A55,543-557)'
_diffrn_orient_matrix_UB_11 -0.1223672000
_diffrn_orient_matrix_UB_12 -0.1151774000
_diffrn_orient_matrix_UB_13 0.0370234000
_diffrn_orient_matrix_UB_21 -0.0465388000
_diffrn_orient_matrix_UB_22 -0.1616733000
_diffrn_orient_matrix_UB_23 -0.0669240000
_diffrn_orient_matrix_UB_31 0.0961535000
_diffrn_orient_matrix_UB_32 -0.2253363000
_diffrn_orient_matrix_UB_33 0.0290123000
_diffrn_radiation_monochromator graphite
_diffrn_radiation_probe x-ray
_diffrn_radiation_type CuK\a
_diffrn_radiation_wavelength 1.54184
_diffrn_reflns_av_R_equivalents 0.0308
_diffrn_reflns_av_unetI/netI 0.0170
_diffrn_reflns_Laue_measured_fraction_full 1.000
_diffrn_reflns_Laue_measured_fraction_max 0.992
_diffrn_reflns_limit_h_max 11
_diffrn_reflns_limit_h_min -11
_diffrn_reflns_limit_k_max 6
_diffrn_reflns_limit_k_min -6
_diffrn_reflns_limit_l_max 23
_diffrn_reflns_limit_l_min -23
_diffrn_reflns_number 16783
_diffrn_reflns_point_group_measured_fraction_full 0.999
_diffrn_reflns_point_group_measured_fraction_max 0.977
_diffrn_reflns_theta_full 67.684
_diffrn_reflns_theta_max 73.947
_diffrn_reflns_theta_min 2.346
_diffrn_source 'fine-focus sealed X-ray tube'
_diffrn_source_type 'Enhance (Cu) X-ray Source'
_exptl_absorpt_coefficient_mu 2.256
_exptl_absorpt_correction_T_max 1.00000
_exptl_absorpt_correction_T_min 0.53526
_exptl_absorpt_correction_type multi-scan
_exptl_absorpt_process_details
;
CrysAlisPro 1.171.39.28b (Rigaku Oxford Diffraction, 2015)
Empirical absorption correction using spherical harmonics,
 implemented in SCALE3 ABSPACK scaling algorithm.
;
_exptl_crystal_colour colourless
_exptl_crystal_colour_primary colourless
_exptl_crystal_density_diffrn 1.488
_exptl_crystal_description plate
_exptl_crystal_F_000 432
_exptl_crystal_size_max 0.3
_exptl_crystal_size_mid 0.1
_exptl_crystal_size_min 0.05
_refine_diff_density_max 0.167
_refine_diff_density_min -0.188
_refine_diff_density_rms 0.039
_refine_ls_abs_structure_details
;
 Flack x determined using 1574 quotients [(I+)-(I-)]/[(I+)+(I-)]
 (Parsons, Flack and Wagner, Acta Cryst. B69 (2013) 249-259).
;
_refine_ls_abs_structure_Flack 0.009(5)
_refine_ls_extinction_method none
_refine_ls_goodness_of_fit_ref 1.037
_refine_ls_hydrogen_treatment constr
_refine_ls_matrix_type full
_refine_ls_number_parameters 258
_refine_ls_number_reflns 3676
_refine_ls_number_restraints 1
_refine_ls_restrained_S_all 1.037
_refine_ls_R_factor_all 0.0234
_refine_ls_R_factor_gt 0.0233
_refine_ls_shift/su_max 0.001
_refine_ls_shift/su_mean 0.000
_refine_ls_structure_factor_coef Fsqd
_refine_ls_weighting_details 'w=1/[\s^2^(Fo^2^)+(0.0391P)^2^+0.2455P] where P=(Fo^2^+2Fc^2^)/3'
_refine_ls_weighting_scheme calc
_refine_ls_wR_factor_gt 0.0624
_refine_ls_wR_factor_ref 0.0625
_reflns_Friedel_coverage 0.766
_reflns_Friedel_fraction_full 0.999
_reflns_Friedel_fraction_max 0.959
_reflns_number_gt 3653
_reflns_number_total 3676
_reflns_threshold_expression 'I > 2\s(I)'
_cod_data_source_file np9b01167_si_005.cif
_cod_data_source_block 20190628_zbf-6
_cod_original_cell_volume 921.258(11)
_cod_database_code 1557884
_shelx_shelxl_version_number 2014/7
_shelx_space_group_comment
;
The symmetry employed for this shelxl refinement is uniquely defined
by the following loop, which should always be used as a source of
symmetry information in preference to the above space-group names.
They are only intended as comments.
;
_shelx_estimated_absorpt_t_max 0.896
_shelx_estimated_absorpt_t_min 0.551
_reflns_odcompleteness_completeness 100.00
_reflns_odcompleteness_iscentric 1
_reflns_odcompleteness_theta 66.97
_olex2_refinement_description
;
1. Fixed Uiso
 At 1.2 times of:
  All C(H) groups, All C(H,H) groups
 At 1.5 times of:
  All C(H,H,H) groups, All O(H) groups
2.a Ternary CH refined with riding coordinates:
 C2(H2), C4(H4), C5(H5), C6(H6A), C7(H7A)
2.b Secondary CH2 refined with riding coordinates:
 C3(H3A,H3B), C11(H11A,H11B)
2.c Aromatic/amide H refined with riding coordinates:
 C8(H8), C9(H9), C15(H15)
2.d Idealised Me refined as rotating group:
 C1(H1A,H1B,H1C), C19(H19A,H19B,H19C)
2.e Idealised tetrahedral OH refined as rotating group:
 O6(H6), O7(H7), O8(H8A)
;
_olex2_submission_special_instructions 'No special instructions were received'
_oxdiff_exptl_absorpt_empirical_details
;
Empirical correction (ABSPACK) includes:
- Absorption correction using spherical harmonics
- Frame scaling
;
_oxdiff_exptl_absorpt_empirical_full_max 1.704
_oxdiff_exptl_absorpt_empirical_full_min 0.448

loop_
_space_group_symop_operation_xyz
'x, y, z'
'-x, y+1/2, -z'

loop_
_atom_site_label
_atom_site_type_symbol
_atom_site_fract_x
_atom_site_fract_y
_atom_site_fract_z
_atom_site_U_iso_or_equiv
_atom_site_adp_type
_atom_site_occupancy
_atom_site_site_symmetry_order
_atom_site_calc_flag
_atom_site_refinement_flags_posn
_atom_site_refinement_flags_adp
_atom_site_refinement_flags_occupancy
_atom_site_disorder_assembly
_atom_site_disorder_group
Cl1 Cl -0.79444(4) -1.05140(9) -0.30149(2) 0.01607(11) Uani 1 1 d . . . . .
O1 O -0.26493(14) -0.5739(3) -0.11191(7) 0.0201(3) Uani 1 1 d . . . . .
O2 O -0.28361(12) -0.5729(3) -0.23064(6) 0.0140(3) Uani 1 1 d . . . . .
O3 O -0.05511(14) -0.2024(3) -0.39380(7) 0.0182(3) Uani 1 1 d . . . . .
O4 O -0.28838(14) -0.3531(3) -0.51203(7) 0.0165(3) Uani 1 1 d . . . . .
O5 O -0.45393(14) -1.0593(3) -0.34749(7) 0.0185(3) Uani 1 1 d . . . . .
O6 O -0.78130(14) -1.3479(3) -0.17457(7) 0.0195(3) Uani 1 1 d . . . . .
H6 H -0.7748 -1.4352 -0.1381 0.029 Uiso 1 1 calc GR . . . .
O7 O -0.38751(14) -0.9277(3) -0.05096(7) 0.0194(3) Uani 1 1 d . . . . .
H7 H -0.3328 -0.8067 -0.0551 0.029 Uiso 1 1 calc GR . . . .
C1 C -0.1531(2) -0.1632(4) -0.21393(10) 0.0176(4) Uani 1 1 d . . . . .
H1A H -0.1866 -0.1326 -0.1685 0.026 Uiso 1 1 calc GR . . . .
H1B H -0.2179 -0.0889 -0.2506 0.026 Uiso 1 1 calc GR . . . .
H1C H -0.0621 -0.0841 -0.2149 0.026 Uiso 1 1 calc GR . . . .
C2 C -0.14150(18) -0.4530(4) -0.22601(10) 0.0139(4) Uani 1 1 d . . . . .
H2 H -0.0832 -0.5296 -0.1856 0.017 Uiso 1 1 calc R . . . .
C3 C -0.07941(17) -0.5271(4) -0.29389(9) 0.0147(3) Uani 1 1 d . . . . .
H3A H 0.0208 -0.4898 -0.2874 0.018 Uiso 1 1 calc R . . . .
H3B H -0.0897 -0.7140 -0.3002 0.018 Uiso 1 1 calc R . . . .
C4 C -0.14064(19) -0.3963(4) -0.36159(9) 0.0140(4) Uani 1 1 d . . . . .
H4 H -0.2427 -0.3668 -0.3667 0.017 Uiso 1 1 calc R . . . .
C5 C -0.0768(2) -0.4565(4) -0.42649(10) 0.0167(4) Uani 1 1 d . . . . .
H5 H 0.0055 -0.5712 -0.4189 0.020 Uiso 1 1 calc R . . . .
C6 C -0.1521(2) -0.4751(4) -0.49899(10) 0.0168(4) Uani 1 1 d . . . . .
H6A H -0.0922 -0.4630 -0.5380 0.020 Uiso 1 1 calc R . . . .
C7 C -0.2818(2) -0.6342(4) -0.51403(10) 0.0158(4) Uani 1 1 d . . . . .
H7A H -0.2956 -0.7126 -0.5614 0.019 Uiso 1 1 calc R . . . .
C8 C -0.3448(2) -0.7780(4) -0.45761(9) 0.0153(4) Uani 1 1 d . . . . .
H8 H -0.3235 -0.9542 -0.4523 0.018 Uiso 1 1 calc R . . . .
C9 C -0.42964(18) -0.6743(4) -0.41384(9) 0.0136(3) Uani 1 1 d . . . . .
H9 H -0.4603 -0.5033 -0.4208 0.016 Uiso 1 1 calc R . . . .
C10 C -0.47591(18) -0.8263(4) -0.35429(9) 0.0130(4) Uani 1 1 d . . . . .
C11 C -0.55120(19) -0.6740(4) -0.30031(9) 0.0133(3) Uani 1 1 d . . . . .
H11A H -0.5013 -0.5120 -0.2891 0.016 Uiso 1 1 calc R . . . .
H11B H -0.6459 -0.6314 -0.3207 0.016 Uiso 1 1 calc R . . . .
C12 C -0.55879(18) -0.8283(4) -0.23313(9) 0.0124(3) Uani 1 1 d . . . . .
C13 C -0.66583(18) -1.0099(4) -0.23039(9) 0.0131(4) Uani 1 1 d . . . . .
C14 C -0.67605(19) -1.1718(4) -0.17109(10) 0.0152(4) Uani 1 1 d . . . . .
C15 C -0.5795(2) -1.1409(4) -0.11189(10) 0.0166(4) Uani 1 1 d . . . . .
H15 H -0.5846 -1.2460 -0.0722 0.020 Uiso 1 1 calc R . . . .
C16 C -0.47541(19) -0.9532(4) -0.11198(9) 0.0148(4) Uani 1 1 d . . . . .
C17 C -0.45860(19) -0.7989(4) -0.17258(10) 0.0134(3) Uani 1 1 d . . . . .
C18 C -0.33098(19) -0.6345(4) -0.16894(10) 0.0141(4) Uani 1 1 d . . . . .
O8 O -0.19832(17) -0.1256(3) -0.94404(8) 0.0308(4) Uani 1 1 d . . . . .
H8A H -0.2577 -0.1222 -0.9786 0.046 Uiso 1 1 calc GR . . . .
C19 C -0.1025(2) -0.3330(5) -0.95173(13) 0.0289(5) Uani 1 1 d . . . . .
H19A H -0.0764 -0.3344 -0.9994 0.043 Uiso 1 1 calc GR . . . .
H19B H -0.1465 -0.4956 -0.9421 0.043 Uiso 1 1 calc GR . . . .
H19C H -0.0198 -0.3093 -0.9189 0.043 Uiso 1 1 calc GR . . . .

loop_
_atom_site_aniso_label
_atom_site_aniso_U_11
_atom_site_aniso_U_22
_atom_site_aniso_U_33
_atom_site_aniso_U_23
_atom_site_aniso_U_13
_atom_site_aniso_U_12
Cl1 0.01326(18) 0.0210(2) 0.01356(18) 0.00112(17) -0.00056(13) -0.00329(18)
O1 0.0201(6) 0.0257(7) 0.0142(6) -0.0018(6) 0.0005(5) -0.0062(6)
O2 0.0119(5) 0.0164(6) 0.0138(6) -0.0001(5) 0.0018(4) -0.0026(5)
O3 0.0197(7) 0.0173(7) 0.0179(6) -0.0001(5) 0.0038(5) -0.0055(6)
O4 0.0187(7) 0.0142(6) 0.0171(6) 0.0009(5) 0.0041(5) 0.0007(5)
O5 0.0233(6) 0.0136(6) 0.0194(6) 0.0016(6) 0.0059(5) 0.0000(6)
O6 0.0188(6) 0.0219(7) 0.0176(6) 0.0049(6) 0.0011(5) -0.0082(6)
O7 0.0199(7) 0.0262(8) 0.0115(6) 0.0015(6) -0.0011(5) -0.0061(6)
C1 0.0196(9) 0.0145(9) 0.0192(9) -0.0013(7) 0.0035(7) -0.0024(7)
C2 0.0107(8) 0.0147(8) 0.0161(8) 0.0017(7) 0.0003(7) -0.0029(7)
C3 0.0122(7) 0.0144(9) 0.0178(8) 0.0002(8) 0.0028(6) -0.0003(8)
C4 0.0135(8) 0.0124(9) 0.0163(8) 0.0001(7) 0.0027(7) -0.0028(7)
C5 0.0160(9) 0.0164(8) 0.0187(9) -0.0008(7) 0.0057(7) -0.0007(7)
C6 0.0190(9) 0.0162(9) 0.0162(8) -0.0009(7) 0.0071(7) 0.0013(7)
C7 0.0206(9) 0.0136(9) 0.0136(8) -0.0018(7) 0.0035(7) 0.0009(7)
C8 0.0180(9) 0.0148(8) 0.0130(8) -0.0020(7) 0.0008(7) -0.0030(7)
C9 0.0128(8) 0.0140(8) 0.0135(8) 0.0009(7) -0.0007(6) -0.0015(7)
C10 0.0114(8) 0.0149(9) 0.0124(8) -0.0007(7) -0.0005(6) -0.0015(7)
C11 0.0126(8) 0.0136(8) 0.0135(8) 0.0008(7) 0.0007(6) 0.0004(7)
C12 0.0133(8) 0.0115(8) 0.0129(8) -0.0011(7) 0.0035(6) 0.0024(7)
C13 0.0116(7) 0.0152(9) 0.0126(7) -0.0010(7) 0.0008(6) 0.0007(7)
C14 0.0132(8) 0.0165(8) 0.0163(9) 0.0000(7) 0.0040(7) -0.0014(7)
C15 0.0180(9) 0.0190(9) 0.0131(8) 0.0034(7) 0.0037(7) 0.0000(7)
C16 0.0136(8) 0.0186(9) 0.0123(8) -0.0014(7) 0.0014(7) 0.0020(7)
C17 0.0136(8) 0.0143(8) 0.0129(8) -0.0019(7) 0.0036(6) 0.0004(7)
C18 0.0148(8) 0.0137(8) 0.0140(8) 0.0001(7) 0.0024(7) 0.0026(7)
O8 0.0358(9) 0.0330(9) 0.0211(7) -0.0093(6) -0.0084(6) 0.0154(7)
C19 0.0261(11) 0.0289(12) 0.0312(11) -0.0069(10) 0.0012(9) 0.0060(10)

loop_
_atom_type_symbol
_atom_type_description
_atom_type_scat_dispersion_real
_atom_type_scat_dispersion_imag
_atom_type_scat_source
C C 0.0181 0.0091 'International Tables Vol C Tables 4.2.6.8 and 6.1.1.4'
H H 0.0000 0.0000 'International Tables Vol C Tables 4.2.6.8 and 6.1.1.4'
Cl Cl 0.3639 0.7018 'International Tables Vol C Tables 4.2.6.8 and 6.1.1.4'
O O 0.0492 0.0322 'International Tables Vol C Tables 4.2.6.8 and 6.1.1.4'

loop_
_geom_angle_atom_site_label_1
_geom_angle_atom_site_label_2
_geom_angle_atom_site_label_3
_geom_angle
_geom_angle_site_symmetry_1
_geom_angle_site_symmetry_3
_geom_angle_publ_flag
C18 O2 C2 115.88(13) . . ?
C5 O3 C4 60.21(12) . . ?
C6 O4 C7 61.96(12) . . ?
O2 C2 C1 109.70(15) . . ?
O2 C2 C3 106.23(14) . . ?
C1 C2 C3 114.58(16) . . ?
C4 C3 C2 117.18(16) . . ?
O3 C4 C3 118.29(15) . . ?
C5 C4 O3 59.54(12) . . ?
C5 C4 C3 117.54(16) . . ?
O3 C5 C4 60.25(12) . . ?
O3 C5 C6 119.14(16) . . ?
C4 C5 C6 126.04(17) . . ?
O4 C6 C5 118.16(15) . . ?
O4 C6 C7 59.15(12) . . ?
C5 C6 C7 121.76(16) . . ?
O4 C7 C6 58.89(12) . . ?
O4 C7 C8 117.27(16) . . ?
C8 C7 C6 121.94(16) . . ?
C9 C8 C7 124.81(18) . . ?
C8 C9 C10 120.95(17) . . ?
O5 C10 C9 122.55(17) . . ?
O5 C10 C11 121.36(16) . . ?
C9 C10 C11 116.08(16) . . ?
C12 C11 C10 111.31(15) . . ?
C13 C12 C11 118.96(16) . . ?
C13 C12 C17 118.48(16) . . ?
C17 C12 C11 122.55(16) . . ?
C12 C13 Cl1 121.10(14) . . ?
C12 C13 C14 122.53(16) . . ?
C14 C13 Cl1 116.36(14) . . ?
O6 C14 C13 117.98(16) . . ?
O6 C14 C15 123.13(17) . . ?
C15 C14 C13 118.89(17) . . ?
C16 C15 C14 119.76(17) . . ?
O7 C16 C15 116.44(17) . . ?
O7 C16 C17 121.46(17) . . ?
C15 C16 C17 122.08(17) . . ?
C12 C17 C18 125.46(16) . . ?
C16 C17 C12 118.08(16) . . ?
C16 C17 C18 116.29(16) . . ?
O1 C18 O2 121.27(17) . . ?
O1 C18 C17 121.98(17) . . ?
O2 C18 C17 116.51(16) . . ?

loop_
_geom_bond_atom_site_label_1
_geom_bond_atom_site_label_2
_geom_bond_distance
_geom_bond_site_symmetry_2
_geom_bond_publ_flag
Cl1 C13 1.7381(17) . ?
O1 C18 1.233(2) . ?
O2 C2 1.483(2) . ?
O2 C18 1.333(2) . ?
O3 C4 1.459(2) . ?
O3 C5 1.449(2) . ?
O4 C6 1.441(2) . ?
O4 C7 1.444(2) . ?
O5 C10 1.218(2) . ?
O6 C14 1.347(2) . ?
O7 C16 1.362(2) . ?
C1 C2 1.510(3) . ?
C2 C3 1.518(2) . ?
C3 C4 1.510(3) . ?
C4 C5 1.459(3) . ?
C5 C6 1.485(3) . ?
C6 C7 1.485(3) . ?
C7 C8 1.476(3) . ?
C8 C9 1.327(3) . ?
C9 C10 1.475(2) . ?
C10 C11 1.524(2) . ?
C11 C12 1.506(3) . ?
C12 C13 1.387(3) . ?
C12 C17 1.423(2) . ?
C13 C14 1.408(3) . ?
C14 C15 1.384(3) . ?
C15 C16 1.383(3) . ?
C16 C17 1.417(3) . ?
C17 C18 1.476(3) . ?
O8 C19 1.420(3) . ?

loop_
_geom_hbond_atom_site_label_D
_geom_hbond_atom_site_label_H
_geom_hbond_atom_site_label_A
_geom_hbond_distance_DH
_geom_hbond_distance_HA
_geom_hbond_distance_DA
_geom_hbond_angle_DHA
_geom_hbond_site_symmetry_A
O6 H6 O8 0.82 1.88 2.683(2) 167.8 2_434
O7 H7 O1 0.82 1.77 2.504(2) 147.6 .
O8 H8A O7 0.82 2.01 2.762(2) 151.5 1_564

loop_
_geom_torsion_atom_site_label_1
_geom_torsion_atom_site_label_2
_geom_torsion_atom_site_label_3
_geom_torsion_atom_site_label_4
_geom_torsion
_geom_torsion_site_symmetry_1
_geom_torsion_site_symmetry_2
_geom_torsion_site_symmetry_3
_geom_torsion_site_symmetry_4
_geom_torsion_publ_flag
Cl1 C13 C14 O6 1.5(2) . . . . ?
Cl1 C13 C14 C15 -177.68(14) . . . . ?
O2 C2 C3 C4 71.9(2) . . . . ?
O3 C4 C5 C6 -106.1(2) . . . . ?
O3 C5 C6 O4 -53.3(2) . . . . ?
O3 C5 C6 C7 -122.60(19) . . . . ?
O4 C6 C7 C8 -104.74(19) . . . . ?
O4 C7 C8 C9 13.6(3) . . . . ?
O5 C10 C11 C12 14.1(2) . . . . ?
O6 C14 C15 C16 -179.13(18) . . . . ?
O7 C16 C17 C12 -177.02(16) . . . . ?
O7 C16 C17 C18 7.5(3) . . . . ?
C1 C2 C3 C4 -49.3(2) . . . . ?
C2 O2 C18 O1 6.0(3) . . . . ?
C2 O2 C18 C17 -168.50(16) . . . . ?
C2 C3 C4 O3 108.60(18) . . . . ?
C2 C3 C4 C5 176.97(16) . . . . ?
C3 C4 C5 O3 -108.27(17) . . . . ?
C3 C4 C5 C6 145.61(19) . . . . ?
C4 O3 C5 C6 117.21(19) . . . . ?
C4 C5 C6 O4 19.5(3) . . . . ?
C4 C5 C6 C7 -49.9(3) . . . . ?
C5 O3 C4 C3 107.01(19) . . . . ?
C5 C6 C7 O4 106.06(19) . . . . ?
C5 C6 C7 C8 1.3(3) . . . . ?
C6 O4 C7 C8 112.59(19) . . . . ?
C6 C7 C8 C9 82.3(3) . . . . ?
C7 O4 C6 C5 -112.07(19) . . . . ?
C7 C8 C9 C10 -173.63(17) . . . . ?
C8 C9 C10 O5 -9.3(3) . . . . ?
C8 C9 C10 C11 169.60(17) . . . . ?
C9 C10 C11 C12 -164.82(15) . . . . ?
C10 C11 C12 C13 -83.2(2) . . . . ?
C10 C11 C12 C17 95.5(2) . . . . ?
C11 C12 C13 Cl1 -2.7(2) . . . . ?
C11 C12 C13 C14 176.53(17) . . . . ?
C11 C12 C17 C16 179.91(17) . . . . ?
C11 C12 C17 C18 -5.0(3) . . . . ?
C12 C13 C14 O6 -177.84(16) . . . . ?
C12 C13 C14 C15 3.0(3) . . . . ?
C12 C17 C18 O1 164.43(18) . . . . ?
C12 C17 C18 O2 -21.1(3) . . . . ?
C13 C12 C17 C16 -1.4(2) . . . . ?
C13 C12 C17 C18 173.71(17) . . . . ?
C13 C14 C15 C16 0.0(3) . . . . ?
C14 C15 C16 O7 177.65(17) . . . . ?
C14 C15 C16 C17 -3.6(3) . . . . ?
C15 C16 C17 C12 4.3(3) . . . . ?
C15 C16 C17 C18 -171.18(17) . . . . ?
C16 C17 C18 O1 -20.4(3) . . . . ?
C16 C17 C18 O2 154.02(16) . . . . ?
C17 C12 C13 Cl1 178.48(13) . . . . ?
C17 C12 C13 C14 -2.2(3) . . . . ?
C18 O2 C2 C1 -84.37(19) . . . . ?
C18 O2 C2 C3 151.27(16) . . . . ?
